data_7120766
loop_
_publ_author_name
'Sch\"on, Florian'
'Leist, Marko'
'Neuba, Adam'
'Lang, Johannes'
'Braun, Carolin'
'Sun, Yu'
'Niedner-Schatterburg, Gereon'
'Braese, Stefan'
'Thiel, Werner R.'

_publ_section_title
;
 A direct access to heterobimetallic complexes by roll-over
 cyclometallation
;
_journal_name_full 'Chem. Commun.'
_journal_paper_doi 10.1039/C7CC07119A
_journal_year 2017
_chemical_formula_sum 'C22 H28 B Cl F4 Ir N5'
_chemical_formula_weight 676.95
_space_group_crystal_system orthorhombic
_space_group_IT_number 19
_space_group_name_Hall 'P 2ac 2ab'
_space_group_name_H-M_alt 'P 21 21 21'
_symmetry_space_group_name_Hall 'P 2ac 2ab'
_symmetry_space_group_name_H-M 'P 21 21 21'
_atom_sites_solution_hydrogens geom
_atom_sites_solution_primary direct
_atom_sites_solution_secondary difmap
_audit_creation_method SHELXL-2014/7
_audit_update_record
;
2017-09-11 deposited with the CCDC.
2017-10-12 downloaded from the CCDC.
;
_cell_angle_alpha 90
_cell_angle_beta 90
_cell_angle_gamma 90
_cell_formula_units_Z 4
_cell_length_a 11.5001(1)
_cell_length_b 13.0412(2)
_cell_length_c 15.8120(2)
_cell_measurement_reflns_used 9754
_cell_measurement_temperature 150(2)
_cell_measurement_theta_max 62.5770
_cell_measurement_theta_min 3.8480
_cell_volume 2371.41(5)
_computing_cell_refinement 'CrysAlisPro 1.171.38.41 (Rigaku OD, 2015)'
_computing_data_collection 'CrysAlisPro 1.171.38.41 (Rigaku OD, 2015)'
_computing_data_reduction 'CrysAlisPro 1.171.38.41 (Rigaku OD, 2015)'
_computing_structure_refinement 'SHELXL-2014/7 (Sheldrick, 2014)'
_computing_structure_solution 'SIR92 (Giacovazzo et al., 1994)'
_diffrn_ambient_temperature 150(2)
_diffrn_detector_area_resol_mean 16.1399
_diffrn_measured_fraction_theta_full 0.997
_diffrn_measured_fraction_theta_max 0.996
_diffrn_measurement_device_type 'Xcalibur, Sapphire3, Gemini ultra'
_diffrn_measurement_method '\w scans'
_diffrn_radiation_type 'Cu K\a'
_diffrn_radiation_wavelength 1.54184
_diffrn_reflns_av_R_equivalents 0.0348
_diffrn_reflns_av_unetI/netI 0.0265
_diffrn_reflns_Laue_measured_fraction_full 0.997
_diffrn_reflns_Laue_measured_fraction_max 0.996
_diffrn_reflns_limit_h_max 8
_diffrn_reflns_limit_h_min -13
_diffrn_reflns_limit_k_max 14
_diffrn_reflns_limit_k_min -14
_diffrn_reflns_limit_l_max 17
_diffrn_reflns_limit_l_min -18
_diffrn_reflns_number 16635
_diffrn_reflns_point_group_measured_fraction_full 0.997
_diffrn_reflns_point_group_measured_fraction_max 0.996
_diffrn_reflns_theta_full 62.691
_diffrn_reflns_theta_max 62.691
_diffrn_reflns_theta_min 4.395
_diffrn_source 'fine-focus sealed X-ray tube'
_exptl_absorpt_coefficient_mu 12.404
_exptl_absorpt_correction_T_max 0.292
_exptl_absorpt_correction_T_min 0.068
_exptl_absorpt_correction_type analytical
_exptl_absorpt_process_details
;
CrysAlisPro 1.171.38.41 (Rigaku Oxford Diffraction, 2015)
Analytical numeric absorption correction using a multifaceted crystal
            model based on expressions derived by R.C. Clark & J.S. Reid.
(Clark, R. C. & Reid, J. S. (1995). Acta Cryst. A51, 887-897)
Empirical absorption correction using spherical harmonics,
 implemented in SCALE3 ABSPACK scaling algorithm.
;
_exptl_crystal_colour yellow
_exptl_crystal_density_diffrn 1.896
_exptl_crystal_description 'transparent prism'
_exptl_crystal_F_000 1320
_exptl_crystal_size_max 0.406
_exptl_crystal_size_mid 0.282
_exptl_crystal_size_min 0.158
_refine_diff_density_max 3.468
_refine_diff_density_min -1.004
_refine_diff_density_rms 0.112
_refine_ls_abs_structure_details
;
 Refined as an inversion twin.
;
_refine_ls_abs_structure_Flack 0.553(17)
_refine_ls_extinction_method none
_refine_ls_goodness_of_fit_ref 1.137
_refine_ls_hydrogen_treatment constr
_refine_ls_matrix_type full
_refine_ls_number_parameters 313
_refine_ls_number_reflns 3779
_refine_ls_number_restraints 0
_refine_ls_restrained_S_all 1.137
_refine_ls_R_factor_all 0.0276
_refine_ls_R_factor_gt 0.0274
_refine_ls_shift/su_max 0.001
_refine_ls_shift/su_mean 0.000
_refine_ls_structure_factor_coef Fsqd
_refine_ls_weighting_details 'w=1/[\s^2^(Fo^2^)+(0.0351P)^2^+4.9956P] where P=(Fo^2^+2Fc^2^)/3'
_refine_ls_weighting_scheme calc
_refine_ls_wR_factor_gt 0.0700
_refine_ls_wR_factor_ref 0.0701
_reflns_Friedel_coverage 0.752
_reflns_Friedel_fraction_full 0.996
_reflns_Friedel_fraction_max 0.996
_reflns_number_gt 3747
_reflns_number_total 3779
_reflns_threshold_expression 'I > 2\s(I)'
_cod_data_source_file c7cc07119a2.cif
_cod_data_source_block shelx
_cod_database_code 7120766
_shelx_shelxl_version_number 2014/7
_shelx_space_group_comment
;
The symmetry employed for this shelxl refinement is uniquely defined
by the following loop, which should always be used as a source of
symmetry information in preference to the above space-group names.
They are only intended as comments.
;
_shelx_estimated_absorpt_t_min 0.081
_shelx_estimated_absorpt_t_max 0.245

loop_
_space_group_symop_operation_xyz
'x, y, z'
'-x+1/2, -y, z+1/2'
'x+1/2, -y+1/2, -z'
'-x, y+1/2, -z+1/2'

loop_
_atom_site_label
_atom_site_type_symbol
_atom_site_fract_x
_atom_site_fract_y
_atom_site_fract_z
_atom_site_U_iso_or_equiv
_atom_site_adp_type
_atom_site_occupancy
_atom_site_site_symmetry_order
_atom_site_calc_flag
_atom_site_refinement_flags_posn
_atom_site_refinement_flags_adp
C1 C 0.7954(8) -0.0099(7) 0.0856(5) 0.0312(19) Uani 1 1 d . .
H1 H 0.7132 -0.0156 0.0824 0.037 Uiso 1 1 calc R U
C2 C 0.8650(8) -0.0904(7) 0.0595(6) 0.0319(19) Uani 1 1 d . .
H2 H 0.8323 -0.1511 0.0364 0.038 Uiso 1 1 calc R U
C3 C 0.9823(8) -0.0793(7) 0.0680(5) 0.032(2) Uani 1 1 d . .
H3 H 1.0310 -0.1344 0.0508 0.038 Uiso 1 1 calc R U
C4 C 0.9596(8) 0.0798(7) 0.1199(5) 0.0243(18) Uani 1 1 d . .
C5 C 1.0079(6) 0.1806(6) 0.1475(5) 0.0227(15) Uani 1 1 d . .
C6 C 1.1177(7) 0.1914(6) 0.1810(5) 0.0267(17) Uani 1 1 d . .
H6 H 1.1714 0.1362 0.1838 0.032 Uiso 1 1 calc R U
C7 C 1.1443(7) 0.2889(7) 0.2105(5) 0.0296(17) Uani 1 1 d . .
H7 H 1.2128 0.2975 0.2434 0.035 Uiso 1 1 calc R U
C8 C 0.9804(7) 0.3554(6) 0.1496(5) 0.0246(16) Uani 1 1 d . .
C9 C 0.9812(8) 0.5404(6) 0.1303(6) 0.033(2) Uani 1 1 d . .
H9A H 1.0581 0.5442 0.1023 0.040 Uiso 1 1 calc R U
H9B H 0.9907 0.5567 0.1911 0.040 Uiso 1 1 calc R U
C10 C 0.8955(9) 0.6128(7) 0.0890(6) 0.038(2) Uani 1 1 d . .
H10A H 0.9351 0.6747 0.0670 0.046 Uiso 1 1 calc R U
H10B H 0.8341 0.6339 0.1292 0.046 Uiso 1 1 calc R U
C11 C 0.8453(9) 0.5485(7) 0.0172(6) 0.036(2) Uani 1 1 d . .
H11A H 0.8977 0.5487 -0.0325 0.043 Uiso 1 1 calc R U
H11B H 0.7680 0.5744 -0.0001 0.043 Uiso 1 1 calc R U
C12 C 0.8358(8) 0.4411(7) 0.0553(6) 0.0313(19) Uani 1 1 d . .
H12A H 0.7587 0.4305 0.0818 0.038 Uiso 1 1 calc R U
H12B H 0.8481 0.3878 0.0116 0.038 Uiso 1 1 calc R U
C13 C 0.6568(8) 0.1491(7) 0.2502(5) 0.0303(18) Uani 1 1 d . .
C14 C 0.5790(7) 0.1814(8) 0.1832(5) 0.033(2) Uani 1 1 d . .
C15 C 0.5898(7) 0.2914(7) 0.1718(5) 0.0289(18) Uani 1 1 d . .
C16 C 0.6758(7) 0.3258(6) 0.2302(5) 0.0254(17) Uani 1 1 d . .
C17 C 0.7204(7) 0.2395(6) 0.2759(5) 0.0262(18) Uani 1 1 d . .
C18 C 0.6685(9) 0.0458(7) 0.2859(6) 0.042(2) Uani 1 1 d . .
H18A H 0.7506 0.0318 0.2977 0.063 Uiso 1 1 calc R U
H18B H 0.6390 -0.0047 0.2453 0.063 Uiso 1 1 calc R U
H18C H 0.6237 0.0413 0.3385 0.063 Uiso 1 1 calc R U
C19 C 0.4932(9) 0.1163(9) 0.1376(7) 0.048(3) Uani 1 1 d . .
H19A H 0.5176 0.0444 0.1406 0.072 Uiso 1 1 calc R U
H19B H 0.4889 0.1377 0.0783 0.072 Uiso 1 1 calc R U
H19C H 0.4165 0.1238 0.1640 0.072 Uiso 1 1 calc R U
C20 C 0.5185(9) 0.3535(10) 0.1109(6) 0.046(3) Uani 1 1 d . .
H20A H 0.4404 0.3636 0.1341 0.069 Uiso 1 1 calc R U
H20B H 0.5131 0.3171 0.0569 0.069 Uiso 1 1 calc R U
H20C H 0.5556 0.4203 0.1021 0.069 Uiso 1 1 calc R U
C21 C 0.7080(9) 0.4365(7) 0.2497(6) 0.039(2) Uani 1 1 d . .
H21A H 0.6774 0.4813 0.2052 0.058 Uiso 1 1 calc R U
H21B H 0.7928 0.4431 0.2521 0.058 Uiso 1 1 calc R U
H21C H 0.6745 0.4564 0.3042 0.058 Uiso 1 1 calc R U
C22 C 0.8050(8) 0.2466(8) 0.3469(5) 0.037(2) Uani 1 1 d . .
H22A H 0.8713 0.2890 0.3297 0.055 Uiso 1 1 calc R U
H22B H 0.8324 0.1777 0.3618 0.055 Uiso 1 1 calc R U
H22C H 0.7671 0.2778 0.3961 0.055 Uiso 1 1 calc R U
N1 N 0.8442(6) 0.0764(5) 0.1156(4) 0.0226(13) Uani 1 1 d . .
N2 N 1.0318(7) 0.0041(5) 0.0990(4) 0.0286(16) Uani 1 1 d . .
N3 N 0.9336(6) 0.2596(5) 0.1362(4) 0.0237(14) Uani 1 1 d . .
N4 N 1.0798(6) 0.3695(6) 0.1953(4) 0.0296(15) Uani 1 1 d . .
N5 N 0.9289(6) 0.4384(5) 0.1192(4) 0.0270(15) Uani 1 1 d . .
F1 F 0.4627(5) 0.7359(7) 0.0910(4) 0.064(2) Uani 1 1 d . .
F2 F 0.6437(6) 0.7636(6) 0.0443(4) 0.0599(18) Uani 1 1 d . .
F3 F 0.5794(9) 0.8436(7) 0.1605(6) 0.108(4) Uani 1 1 d . .
F4 F 0.6136(8) 0.6789(9) 0.1652(7) 0.115(4) Uani 1 1 d . .
B1 B 0.5740(9) 0.7560(8) 0.1134(6) 0.030(2) Uani 1 1 d . .
Cl1 Cl 0.72540(16) 0.21267(17) -0.00618(11) 0.0333(4) Uani 1 1 d . .
Ir1 Ir 0.75345(3) 0.21115(2) 0.14390(2) 0.02154(12) Uani 1 1 d . .

loop_
_atom_site_aniso_label
_atom_site_aniso_U_11
_atom_site_aniso_U_22
_atom_site_aniso_U_33
_atom_site_aniso_U_23
_atom_site_aniso_U_13
_atom_site_aniso_U_12
C1 0.032(4) 0.031(4) 0.031(5) -0.005(3) -0.002(3) 0.001(3)
C2 0.040(5) 0.022(4) 0.034(5) -0.007(4) 0.002(4) 0.002(4)
C3 0.044(5) 0.026(4) 0.026(4) -0.001(3) -0.005(4) 0.011(4)
C4 0.028(4) 0.025(4) 0.020(4) 0.000(3) 0.000(3) 0.001(3)
C5 0.024(4) 0.019(4) 0.026(4) 0.006(3) 0.003(4) -0.002(3)
C6 0.025(4) 0.029(4) 0.027(4) 0.006(3) 0.000(3) 0.000(3)
C7 0.028(4) 0.033(5) 0.027(4) 0.000(4) 0.001(3) -0.005(4)
C8 0.026(4) 0.027(4) 0.020(4) 0.001(4) 0.005(4) -0.001(3)
C9 0.040(5) 0.026(4) 0.034(5) -0.003(4) 0.001(4) -0.006(4)
C10 0.054(6) 0.021(4) 0.040(5) 0.005(4) 0.006(4) 0.008(4)
C11 0.049(5) 0.028(5) 0.031(5) 0.010(4) 0.005(4) 0.003(4)
C12 0.031(4) 0.030(4) 0.033(4) 0.008(4) 0.000(4) 0.003(4)
C13 0.028(4) 0.039(5) 0.024(4) -0.005(4) 0.003(3) -0.001(4)
C14 0.018(4) 0.054(6) 0.026(4) -0.001(4) 0.006(3) -0.003(4)
C15 0.022(4) 0.038(5) 0.027(4) 0.000(4) 0.000(3) 0.005(4)
C16 0.034(4) 0.022(4) 0.019(4) -0.003(3) 0.008(3) 0.004(3)
C17 0.026(4) 0.030(4) 0.022(4) 0.000(3) 0.004(3) -0.009(3)
C18 0.055(6) 0.035(5) 0.036(5) 0.005(4) 0.013(4) -0.008(5)
C19 0.036(5) 0.061(7) 0.048(6) -0.010(6) 0.002(5) -0.017(5)
C20 0.030(5) 0.075(8) 0.033(5) -0.002(5) -0.003(4) 0.033(5)
C21 0.050(5) 0.027(4) 0.039(5) -0.013(4) 0.011(4) 0.004(4)
C22 0.038(4) 0.047(5) 0.026(4) -0.011(4) -0.010(4) 0.003(4)
N1 0.029(3) 0.015(3) 0.024(3) -0.001(2) 0.000(3) 0.003(3)
N2 0.033(4) 0.025(4) 0.027(4) 0.004(3) 0.000(3) 0.007(3)
N3 0.022(3) 0.025(3) 0.024(3) -0.004(3) -0.002(3) 0.002(3)
N4 0.029(4) 0.030(4) 0.029(3) 0.000(3) -0.001(3) -0.006(3)
N5 0.030(4) 0.021(3) 0.030(4) -0.003(3) -0.001(3) -0.005(3)
F1 0.035(3) 0.114(6) 0.042(3) -0.004(4) 0.001(2) -0.019(3)
F2 0.053(4) 0.088(5) 0.039(3) -0.013(3) 0.014(3) -0.019(3)
F3 0.127(8) 0.090(6) 0.106(7) -0.061(6) 0.052(6) -0.053(6)
F4 0.080(5) 0.147(9) 0.119(8) 0.078(7) 0.030(5) 0.050(6)
B1 0.030(5) 0.031(5) 0.028(5) -0.003(4) 0.004(4) -0.007(4)
Cl1 0.0356(11) 0.0435(10) 0.0208(8) -0.0033(7) -0.0039(7) 0.0030(9)
Ir1 0.02028(18) 0.02381(18) 0.02052(18) -0.00149(10) 0.00017(16) 0.00058(16)

loop_
_atom_type_symbol
_atom_type_description
_atom_type_scat_dispersion_real
_atom_type_scat_dispersion_imag
_atom_type_scat_source
C C 0.0181 0.0091 'International Tables Vol C Tables 4.2.6.8 and 6.1.1.4'
H H 0.0000 0.0000 'International Tables Vol C Tables 4.2.6.8 and 6.1.1.4'
N N 0.0311 0.0180 'International Tables Vol C Tables 4.2.6.8 and 6.1.1.4'
F F 0.0727 0.0534 'International Tables Vol C Tables 4.2.6.8 and 6.1.1.4'
B B 0.0090 0.0039 'International Tables Vol C Tables 4.2.6.8 and 6.1.1.4'
Cl Cl 0.3639 0.7018 'International Tables Vol C Tables 4.2.6.8 and 6.1.1.4'
Ir Ir -4.7710 6.5667 'International Tables Vol C Tables 4.2.6.8 and 6.1.1.4'

loop_
_geom_angle_atom_site_label_1
_geom_angle_atom_site_label_2
_geom_angle_atom_site_label_3
_geom_angle
N1 C1 C2 120.0(8)
N1 C1 H1 120.0
C2 C1 H1 120.0
C3 C2 C1 117.6(8)
C3 C2 H2 121.2
C1 C2 H2 121.2
N2 C3 C2 123.3(8)
N2 C3 H3 118.3
C2 C3 H3 118.3
N1 C4 N2 125.8(8)
N1 C4 C5 114.6(7)
N2 C4 C5 119.6(8)
N3 C5 C6 123.6(7)
N3 C5 C4 113.5(7)
C6 C5 C4 123.0(7)
C5 C6 C7 115.2(8)
C5 C6 H6 122.4
C7 C6 H6 122.4
N4 C7 C6 123.3(7)
N4 C7 H7 118.4
C6 C7 H7 118.4
N5 C8 N4 117.2(7)
N5 C8 N3 120.7(7)
N4 C8 N3 122.1(7)
N5 C9 C10 104.3(7)
N5 C9 H9A 110.9
C10 C9 H9A 110.9
N5 C9 H9B 110.9
C10 C9 H9B 110.9
H9A C9 H9B 108.9
C9 C10 C11 103.0(7)
C9 C10 H10A 111.2
C11 C10 H10A 111.2
C9 C10 H10B 111.2
C11 C10 H10B 111.2
H10A C10 H10B 109.1
C10 C11 C12 103.8(7)
C10 C11 H11A 111.0
C12 C11 H11A 111.0
C10 C11 H11B 111.0
C12 C11 H11B 111.0
H11A C11 H11B 109.0
N5 C12 C11 103.9(7)
N5 C12 H12A 111.0
C11 C12 H12A 111.0
N5 C12 H12B 111.0
C11 C12 H12B 111.0
H12A C12 H12B 109.0
C17 C13 C14 106.3(8)
C17 C13 C18 126.4(8)
C14 C13 C18 127.3(9)
C17 C13 Ir1 69.8(5)
C14 C13 Ir1 69.0(5)
C18 C13 Ir1 126.4(6)
C13 C14 C15 109.0(8)
C13 C14 C19 126.6(9)
C15 C14 C19 124.2(9)
C13 C14 Ir1 71.7(5)
C15 C14 Ir1 72.8(5)
C19 C14 Ir1 125.9(7)
C16 C15 C14 106.9(7)
C16 C15 C20 128.6(10)
C14 C15 C20 124.4(9)
C16 C15 Ir1 71.7(4)
C14 C15 Ir1 68.2(5)
C20 C15 Ir1 126.5(6)
C15 C16 C17 109.2(7)
C15 C16 C21 126.8(8)
C17 C16 C21 123.8(8)
C15 C16 Ir1 70.6(5)
C17 C16 Ir1 68.7(4)
C21 C16 Ir1 131.9(6)
C16 C17 C13 108.5(7)
C16 C17 C22 124.4(7)
C13 C17 C22 126.5(8)
C16 C17 Ir1 73.1(4)
C13 C17 Ir1 71.1(4)
C22 C17 Ir1 128.8(6)
C13 C18 H18A 109.5
C13 C18 H18B 109.5
H18A C18 H18B 109.5
C13 C18 H18C 109.5
H18A C18 H18C 109.5
H18B C18 H18C 109.5
C14 C19 H19A 109.5
C14 C19 H19B 109.5
H19A C19 H19B 109.5
C14 C19 H19C 109.5
H19A C19 H19C 109.5
H19B C19 H19C 109.5
C15 C20 H20A 109.5
C15 C20 H20B 109.5
H20A C20 H20B 109.5
C15 C20 H20C 109.5
H20A C20 H20C 109.5
H20B C20 H20C 109.5
C16 C21 H21A 109.5
C16 C21 H21B 109.5
H21A C21 H21B 109.5
C16 C21 H21C 109.5
H21A C21 H21C 109.5
H21B C21 H21C 109.5
C17 C22 H22A 109.5
C17 C22 H22B 109.5
H22A C22 H22B 109.5
C17 C22 H22C 109.5
H22A C22 H22C 109.5
H22B C22 H22C 109.5
C4 N1 C1 117.5(7)
C4 N1 Ir1 117.3(5)
C1 N1 Ir1 124.8(6)
C3 N2 C4 115.7(8)
C5 N3 C8 115.1(6)
C5 N3 Ir1 112.0(5)
C8 N3 Ir1 129.0(5)
C7 N4 C8 117.6(7)
C8 N5 C9 120.8(7)
C8 N5 C12 126.5(7)
C9 N5 C12 111.0(7)
F1 B1 F2 111.2(8)
F1 B1 F3 110.3(10)
F2 B1 F3 110.5(8)
F1 B1 F4 109.2(9)
F2 B1 F4 109.7(9)
F3 B1 F4 105.8(10)
N1 Ir1 C14 112.2(3)
N1 Ir1 C17 116.0(3)
C14 Ir1 C17 65.4(3)
N1 Ir1 N3 75.9(3)
C14 Ir1 N3 165.1(3)
C17 Ir1 N3 100.0(3)
N1 Ir1 C13 96.2(3)
C14 Ir1 C13 39.3(3)
C17 Ir1 C13 39.1(3)
N3 Ir1 C13 129.9(3)
N1 Ir1 C15 150.4(3)
C14 Ir1 C15 39.1(4)
C17 Ir1 C15 64.7(3)
N3 Ir1 C15 133.7(3)
C13 Ir1 C15 65.4(3)
N1 Ir1 C16 154.3(3)
C14 Ir1 C16 64.1(3)
C17 Ir1 C16 38.3(3)
N3 Ir1 C16 102.9(3)
C13 Ir1 C16 64.4(3)
C15 Ir1 C16 37.7(3)
N1 Ir1 Cl1 82.10(18)
C14 Ir1 Cl1 99.4(2)
C17 Ir1 Cl1 159.3(2)
N3 Ir1 Cl1 94.03(19)
C13 Ir1 Cl1 134.5(2)
C15 Ir1 Cl1 94.6(2)
C16 Ir1 Cl1 123.4(2)

loop_
_geom_bond_atom_site_label_1
_geom_bond_atom_site_label_2
_geom_bond_distance
C1 N1 1.344(11)
C1 C2 1.383(13)
C1 H1 0.9500
C2 C3 1.363(13)
C2 H2 0.9500
C3 N2 1.322(12)
C3 H3 0.9500
C4 N1 1.330(11)
C4 N2 1.332(11)
C4 C5 1.492(12)
C5 N3 1.350(10)
C5 C6 1.377(11)
C6 C7 1.388(13)
C6 H6 0.9500
C7 N4 1.309(12)
C7 H7 0.9500
C8 N5 1.325(11)
C8 N4 1.365(11)
C8 N3 1.377(11)
C9 N5 1.470(11)
C9 C10 1.514(13)
C9 H9A 0.9900
C9 H9B 0.9900
C10 C11 1.525(14)
C10 H10A 0.9900
C10 H10B 0.9900
C11 C12 1.528(12)
C11 H11A 0.9900
C11 H11B 0.9900
C12 N5 1.472(11)
C12 H12A 0.9900
C12 H12B 0.9900
C13 C17 1.446(12)
C13 C14 1.450(13)
C13 C18 1.466(14)
C13 Ir1 2.171(9)
C14 C15 1.450(15)
C14 C19 1.488(13)
C14 Ir1 2.136(8)
C15 C16 1.424(12)
C15 C20 1.502(13)
C15 Ir1 2.198(8)
C16 C17 1.433(12)
C16 C21 1.522(12)
C16 Ir1 2.212(8)
C17 C22 1.489(11)
C17 Ir1 2.154(8)
C18 H18A 0.9800
C18 H18B 0.9800
C18 H18C 0.9800
C19 H19A 0.9800
C19 H19B 0.9800
C19 H19C 0.9800
C20 H20A 0.9800
C20 H20B 0.9800
C20 H20C 0.9800
C21 H21A 0.9800
C21 H21B 0.9800
C21 H21C 0.9800
C22 H22A 0.9800
C22 H22B 0.9800
C22 H22C 0.9800
N1 Ir1 2.092(6)
N3 Ir1 2.169(7)
F1 B1 1.354(12)
F2 B1 1.359(11)
F3 B1 1.365(13)
F4 B1 1.374(14)
Cl1 Ir1 2.3949(18)
